data_2236586
loop_
_publ_author_name
'Narayanan, Ponmudisettu'
'Karthikeyan, Subramani'
'Srinivasan, Panayancheri Coleppa'
'Sethusankar, Krishnan'

_publ_section_title
;
 7<i>H</i>-[1,2]Benzothiazolo[3,2-<i>b</i>]quinazoline 5,5-dioxide
;
_journal_coeditor_code RK2382
_journal_issue 11
_journal_name_full 'Acta Crystallographica Section E'
_journal_page_first o3082
_journal_paper_doi 10.1107/S1600536812040871
_journal_volume 68
_journal_year 2012
_chemical_formula_iupac 'C14 H10 N2 O2 S'
_chemical_formula_moiety 'C14 H10 N2 O2 S'
_chemical_formula_sum 'C14 H10 N2 O2 S'
_chemical_formula_weight 270.31
_chemical_name_systematic
;
 7<i>H</i>-[1,2]Benzothiazolo[3,2-<i>b</i>]quinazoline 5,5-dioxide
;
_space_group_IT_number 61
_symmetry_cell_setting orthorhombic
_symmetry_space_group_name_Hall '-P 2ac 2ab'
_symmetry_space_group_name_H-M 'P b c a'
_atom_sites_solution_hydrogens geom
_atom_sites_solution_primary direct
_atom_sites_solution_secondary difmap
_audit_creation_method SHELXL97
_cell_angle_alpha 90.00
_cell_angle_beta 90.00
_cell_angle_gamma 90.00
_cell_formula_units_Z 8
_cell_length_a 7.9389(2)
_cell_length_b 13.1460(4)
_cell_length_c 22.7952(7)
_cell_measurement_reflns_used 2328
_cell_measurement_temperature 295(2)
_cell_measurement_theta_max 26.00
_cell_measurement_theta_min 3.10
_cell_volume 2379.02(12)
_computing_cell_refinement '<i>SAINT</i> (Bruker, 2008)'
_computing_data_collection '<i>APEX2</i> (Bruker, 2008)'
_computing_data_reduction '<i>SAINT</i> (Bruker, 2008)'
_computing_molecular_graphics '<i>ORTEP-3</i> (Farrugia, 1997)'
_computing_publication_material '<i>SHELXL97</i> (Sheldrick, 2008) and <i>PLATON</i>  (Spek, 2009)'
_computing_structure_refinement '<i>SHELXL97</i> (Sheldrick, 2008)'
_computing_structure_solution '<i>SHELXS97</i> (Sheldrick, 2008)'
_diffrn_ambient_temperature 295(2)
_diffrn_measured_fraction_theta_full 1.000
_diffrn_measured_fraction_theta_max 1.000
_diffrn_measurement_device_type 'Bruker Kappa APEXII CCD'
_diffrn_measurement_method '\w-- & \f--scans'
_diffrn_radiation_monochromator graphite
_diffrn_radiation_source 'fine--focus sealed tube'
_diffrn_radiation_type MoK\a
_diffrn_radiation_wavelength 0.71073
_diffrn_reflns_av_R_equivalents 0.0282
_diffrn_reflns_av_sigmaI/netI 0.0142
_diffrn_reflns_limit_h_max 6
_diffrn_reflns_limit_h_min -9
_diffrn_reflns_limit_k_max 14
_diffrn_reflns_limit_k_min -16
_diffrn_reflns_limit_l_max 28
_diffrn_reflns_limit_l_min -28
_diffrn_reflns_number 21710
_diffrn_reflns_theta_full 26.00
_diffrn_reflns_theta_max 26.00
_diffrn_reflns_theta_min 3.10
_exptl_absorpt_coefficient_mu 0.270
_exptl_absorpt_correction_T_max 0.947
_exptl_absorpt_correction_T_min 0.922
_exptl_absorpt_correction_type multi-scan
_exptl_absorpt_process_details '(<i>SADABS</i>; Bruker, 2008)'
_exptl_crystal_colour yellow
_exptl_crystal_density_diffrn 1.509
_exptl_crystal_density_method 'not measured'
_exptl_crystal_description block
_exptl_crystal_F_000 1120
_exptl_crystal_size_max 0.30
_exptl_crystal_size_mid 0.25
_exptl_crystal_size_min 0.20
_refine_diff_density_max 0.249
_refine_diff_density_min -0.331
_refine_ls_extinction_method none
_refine_ls_goodness_of_fit_ref 1.058
_refine_ls_hydrogen_treatment constr
_refine_ls_matrix_type full
_refine_ls_number_parameters 172
_refine_ls_number_reflns 2328
_refine_ls_number_restraints 0
_refine_ls_restrained_S_all 1.058
_refine_ls_R_factor_all 0.0408
_refine_ls_R_factor_gt 0.0336
_refine_ls_shift/su_max 0.001
_refine_ls_shift/su_mean 0.000
_refine_ls_structure_factor_coef Fsqd
_refine_ls_weighting_details 'calc w=1/[\s^2^(Fo^2^)+(0.0837P)^2^+0.4043P] where P=(Fo^2^+2Fc^2^)/3'
_refine_ls_weighting_scheme calc
_refine_ls_wR_factor_gt 0.1111
_refine_ls_wR_factor_ref 0.1216
_reflns_number_gt 1981
_reflns_number_total 2328
_reflns_threshold_expression >2\s(I)
_cod_data_source_file rk2382.cif
_cod_data_source_block I
_cod_database_code 2236586
_cod_database_fobs_code 2236586

loop_
_symmetry_equiv_pos_as_xyz
'x, y, z'
'-x+1/2, -y, z+1/2'
'-x, y+1/2, -z+1/2'
'x+1/2, -y+1/2, -z'
'-x, -y, -z'
'x-1/2, y, -z-1/2'
'x, -y-1/2, z-1/2'
'-x-1/2, y-1/2, z'

loop_
_atom_site_type_symbol
_atom_site_label
_atom_site_fract_x
_atom_site_fract_y
_atom_site_fract_z
_atom_site_U_iso_or_equiv
_atom_site_adp_type
_atom_site_calc_flag
_atom_site_refinement_flags
_atom_site_occupancy
_atom_site_symmetry_multiplicity
C C1 0.0174(2) 0.49618(13) 0.32511(7) 0.0390(4) Uani d . 1 1
C C2 -0.0613(2) 0.51583(15) 0.27215(8) 0.0506(5) Uani d . 1 1
H H2 -0.0732 0.4655 0.2438 0.061 Uiso calc R 1 1
C C3 -0.1217(3) 0.61328(16) 0.26314(9) 0.0556(5) Uani d . 1 1
H H3 -0.1767 0.6288 0.2283 0.067 Uiso calc R 1 1
C C4 -0.1014(2) 0.68776(16) 0.30527(9) 0.0532(5) Uani d . 1 1
H H4 -0.1421 0.7529 0.2981 0.064 Uiso calc R 1 1
C C5 -0.0215(2) 0.66715(14) 0.35795(8) 0.0447(4) Uani d . 1 1
H H5 -0.0084 0.7177 0.3861 0.054 Uiso calc R 1 1
C C6 0.0382(2) 0.56991(12) 0.36773(7) 0.0354(4) Uani d . 1 1
C C7 0.12413(19) 0.53087(11) 0.42037(7) 0.0335(4) Uani d . 1 1
C C8 0.2162(3) 0.36384(13) 0.46019(8) 0.0457(4) Uani d . 1 1
H H8A 0.3027 0.3170 0.4471 0.055 Uiso calc R 1 1
H H8B 0.1206 0.3244 0.4738 0.055 Uiso calc R 1 1
C C9 0.2830(2) 0.42841(13) 0.50934(7) 0.0365(4) Uani d . 1 1
C C10 0.24723(19) 0.53228(12) 0.51127(6) 0.0342(4) Uani d . 1 1
C C11 0.3012(2) 0.58936(14) 0.55898(7) 0.0433(4) Uani d . 1 1
H H11 0.2774 0.6586 0.5605 0.052 Uiso calc R 1 1
C C12 0.3900(2) 0.54436(16) 0.60411(8) 0.0497(5) Uani d . 1 1
H H12 0.4248 0.5832 0.6360 0.060 Uiso calc R 1 1
C C13 0.4270(2) 0.44222(16) 0.60202(8) 0.0498(5) Uani d . 1 1
H H13 0.4872 0.4119 0.6323 0.060 Uiso calc R 1 1
C C14 0.3743(2) 0.38476(13) 0.55469(8) 0.0449(4) Uani d . 1 1
H H14 0.4004 0.3158 0.5532 0.054 Uiso calc R 1 1
N N1 0.1652(2) 0.42909(10) 0.41195(6) 0.0414(4) Uani d . 1 1
N N2 0.15773(18) 0.58305(10) 0.46603(6) 0.0371(3) Uani d . 1 1
O O1 0.24864(17) 0.35324(11) 0.31425(6) 0.0575(4) Uani d . 1 1
O O2 -0.01803(19) 0.30315(10) 0.35705(6) 0.0581(4) Uani d . 1 1
S S1 0.10439(6) 0.38070(3) 0.348166(18) 0.04023(19) Uani d . 1 1

loop_
_atom_site_aniso_label
_atom_site_aniso_U_11
_atom_site_aniso_U_22
_atom_site_aniso_U_33
_atom_site_aniso_U_12
_atom_site_aniso_U_13
_atom_site_aniso_U_23
C1 0.0408(9) 0.0411(9) 0.0352(9) -0.0072(7) 0.0019(7) -0.0004(6)
C2 0.0551(11) 0.0603(11) 0.0363(9) -0.0090(10) -0.0058(8) -0.0043(8)
C3 0.0545(12) 0.0697(13) 0.0425(10) -0.0024(10) -0.0114(8) 0.0090(9)
C4 0.0570(12) 0.0512(11) 0.0514(11) 0.0031(9) -0.0086(8) 0.0096(9)
C5 0.0487(10) 0.0390(9) 0.0464(9) 0.0016(8) -0.0060(8) 0.0006(7)
C6 0.0359(8) 0.0360(8) 0.0343(8) -0.0053(7) 0.0003(6) 0.0003(6)
C7 0.0338(8) 0.0296(7) 0.0373(8) -0.0023(6) 0.0014(6) -0.0002(6)
C8 0.0606(11) 0.0329(8) 0.0436(9) 0.0040(8) -0.0039(8) 0.0006(7)
C9 0.0351(8) 0.0373(8) 0.0370(8) 0.0003(7) 0.0051(6) 0.0029(6)
C10 0.0322(8) 0.0360(8) 0.0345(8) -0.0005(7) 0.0016(6) 0.0005(6)
C11 0.0472(10) 0.0428(9) 0.0401(9) -0.0004(8) -0.0019(7) -0.0042(7)
C12 0.0515(11) 0.0588(12) 0.0387(9) -0.0042(9) -0.0051(8) -0.0030(8)
C13 0.0481(10) 0.0595(12) 0.0418(9) 0.0005(9) -0.0062(8) 0.0107(8)
C14 0.0456(10) 0.0424(10) 0.0468(10) 0.0029(8) 0.0014(8) 0.0085(7)
N1 0.0576(9) 0.0303(7) 0.0362(7) 0.0016(7) -0.0044(6) -0.0028(5)
N2 0.0417(7) 0.0335(7) 0.0363(7) 0.0022(6) -0.0034(6) -0.0021(5)
O1 0.0659(9) 0.0564(8) 0.0501(8) 0.0070(7) 0.0156(6) -0.0062(6)
O2 0.0750(10) 0.0423(7) 0.0570(8) -0.0208(7) 0.0046(7) -0.0050(6)
S1 0.0516(3) 0.0345(3) 0.0346(3) -0.00603(18) 0.00492(17) -0.00507(14)

loop_
_atom_type_symbol
_atom_type_description
_atom_type_scat_dispersion_real
_atom_type_scat_dispersion_imag
_atom_type_scat_source
C C 0.0033 0.0016 'International Tables Vol C Tables 4.2.6.8 and 6.1.1.4'
H H 0.0000 0.0000 'International Tables Vol C Tables 4.2.6.8 and 6.1.1.4'
N N 0.0061 0.0033 'International Tables Vol C Tables 4.2.6.8 and 6.1.1.4'
O O 0.0106 0.0060 'International Tables Vol C Tables 4.2.6.8 and 6.1.1.4'
S S 0.1246 0.1234 'International Tables Vol C Tables 4.2.6.8 and 6.1.1.4'

loop_
_geom_angle_atom_site_label_1
_geom_angle_atom_site_label_2
_geom_angle_atom_site_label_3
_geom_angle
C6 C1 C2 122.42(17)
C6 C1 S1 110.51(12)
C2 C1 S1 127.06(14)
C3 C2 C1 117.32(18)
C3 C2 H2 121.3
C1 C2 H2 121.3
C2 C3 C4 120.86(18)
C2 C3 H3 119.6
C4 C3 H3 119.6
C3 C4 C5 121.19(18)
C3 C4 H4 119.4
C5 C4 H4 119.4
C6 C5 C4 118.57(17)
C6 C5 H5 120.7
C4 C5 H5 120.7
C1 C6 C5 119.62(15)
C1 C6 C7 112.56(14)
C5 C6 C7 127.81(15)
N2 C7 N1 125.55(14)
N2 C7 C6 125.08(14)
N1 C7 C6 109.36(13)
N1 C8 C9 109.23(14)
N1 C8 H8A 109.8
C9 C8 H8A 109.8
N1 C8 H8B 109.8
C9 C8 H8B 109.8
H8A C8 H8B 108.3
C14 C9 C10 119.20(15)
C14 C9 C8 120.43(16)
C10 C9 C8 120.31(14)
C11 C10 C9 119.36(15)
C11 C10 N2 118.00(14)
C9 C10 N2 122.63(14)
C12 C11 C10 120.64(17)
C12 C11 H11 119.7
C10 C11 H11 119.7
C13 C12 C11 120.12(17)
C13 C12 H12 119.9
C11 C12 H12 119.9
C12 C13 C14 119.74(16)
C12 C13 H13 120.1
C14 C13 H13 120.1
C13 C14 C9 120.93(16)
C13 C14 H14 119.5
C9 C14 H14 119.5
C7 N1 C8 121.96(13)
C7 N1 S1 114.95(11)
C8 N1 S1 121.22(11)
C7 N2 C10 116.43(13)
O2 S1 O1 116.34(9)
O2 S1 N1 110.41(8)
O1 S1 N1 109.76(8)
O2 S1 C1 113.27(9)
O1 S1 C1 111.92(8)
N1 S1 C1 92.60(7)

loop_
_geom_bond_atom_site_label_1
_geom_bond_atom_site_label_2
_geom_bond_distance
C1 C6 1.382(2)
C1 C2 1.384(2)
C1 S1 1.7485(18)
C2 C3 1.383(3)
C2 H2 0.9300
C3 C4 1.381(3)
C3 H3 0.9300
C4 C5 1.384(2)
C4 H4 0.9300
C5 C6 1.382(2)
C5 H5 0.9300
C6 C7 1.473(2)
C7 N2 1.275(2)
C7 N1 1.390(2)
C8 N1 1.452(2)
C8 C9 1.502(2)
C8 H8A 0.9700
C8 H8B 0.9700
C9 C14 1.387(2)
C9 C10 1.395(2)
C10 C11 1.389(2)
C10 N2 1.419(2)
C11 C12 1.380(3)
C11 H11 0.9300
C12 C13 1.375(3)
C12 H12 0.9300
C13 C14 1.382(3)
C13 H13 0.9300
C14 H14 0.9300
N1 S1 1.6589(14)
O1 S1 1.4281(13)
O2 S1 1.4230(13)

loop_
_geom_hbond_atom_site_label_D
_geom_hbond_atom_site_label_H
_geom_hbond_atom_site_label_A
_geom_hbond_site_symmetry_A
_geom_hbond_distance_DH
_geom_hbond_distance_HA
_geom_hbond_distance_DA
_geom_hbond_angle_DHA
C2 H2 O1 6_556 0.93 2.43 3.275(2) 150.2

loop_
_geom_torsion_atom_site_label_1
_geom_torsion_atom_site_label_2
_geom_torsion_atom_site_label_3
_geom_torsion_atom_site_label_4
_geom_torsion
C6 C1 C2 C3 -0.7(3)
S1 C1 C2 C3 179.80(15)
C1 C2 C3 C4 0.9(3)
C2 C3 C4 C5 -0.6(3)
C3 C4 C5 C6 0.1(3)
C2 C1 C6 C5 0.2(3)
S1 C1 C6 C5 179.80(13)
C2 C1 C6 C7 179.50(15)
S1 C1 C6 C7 -0.94(18)
C4 C5 C6 C1 0.1(3)
C4 C5 C6 C7 -179.04(16)
C1 C6 C7 N2 -179.58(16)
C5 C6 C7 N2 -0.4(3)
C1 C6 C7 N1 1.48(19)
C5 C6 C7 N1 -179.33(16)
N1 C8 C9 C14 -165.40(15)
N1 C8 C9 C10 17.6(2)
C14 C9 C10 C11 -1.1(2)
C8 C9 C10 C11 175.98(16)
C14 C9 C10 N2 178.63(15)
C8 C9 C10 N2 -4.3(2)
C9 C10 C11 C12 0.2(3)
N2 C10 C11 C12 -179.50(15)
C10 C11 C12 C13 0.5(3)
C11 C12 C13 C14 -0.3(3)
C12 C13 C14 C9 -0.6(3)
C10 C9 C14 C13 1.3(3)
C8 C9 C14 C13 -175.78(16)
N2 C7 N1 C8 15.1(3)
C6 C7 N1 C8 -165.98(16)
N2 C7 N1 S1 179.66(14)
C6 C7 N1 S1 -1.41(17)
C9 C8 N1 C7 -22.8(2)
C9 C8 N1 S1 173.54(12)
N1 C7 N2 C10 1.1(2)
C6 C7 N2 C10 -177.62(13)
C11 C10 N2 C7 173.48(15)
C9 C10 N2 C7 -6.2(2)
C7 N1 S1 O2 -115.25(13)
C8 N1 S1 O2 49.45(17)
C7 N1 S1 O1 115.20(13)
C8 N1 S1 O1 -80.10(16)
C7 N1 S1 C1 0.78(14)
C8 N1 S1 C1 165.48(15)
C6 C1 S1 O2 113.68(13)
C2 C1 S1 O2 -66.78(18)
C6 C1 S1 O1 -112.40(13)
C2 C1 S1 O1 67.14(18)
C6 C1 S1 N1 0.13(14)
C2 C1 S1 N1 179.66(17)

loop_
_cod_related_entry_id
_cod_related_entry_database
_cod_related_entry_code
1 ChemSpider 30658151
